data_1508684
loop_
_publ_author_name
'Yang, Ming'
'Wang, Lin'
'He, Zheng-He'
'Wang, Shao-Hua'
'Zhang, Shu-Yu'
'Tu, Yong-Qiang'
'Zhang, Fu-Min'

_publ_section_title
;
 Tandem semipinacol-type 1,2-carbon migration/aldol reaction toward the
 construction of [5-6-7] all-carbon tricyclic core of Calyciphylline
 A-type alkaloids.
;
_journal_issue 19
_journal_name_full 'Organic letters'
_journal_page_first 5114
_journal_page_last 5117
_journal_paper_doi 10.1021/ol302386g
_journal_volume 14
_journal_year 2012
_chemical_formula_sum 'C15 H22 O2'
_chemical_formula_weight 234.33
_chemical_name_systematic
; 
 ? 
;
_space_group_IT_number 2
_symmetry_cell_setting triclinic
_symmetry_space_group_name_Hall '-P 1'
_symmetry_space_group_name_H-M 'P -1'
_atom_sites_solution_hydrogens geom
_atom_sites_solution_primary direct
_atom_sites_solution_secondary difmap
_audit_creation_method SHELXL-97
_cell_angle_alpha 97.430(7)
_cell_angle_beta 103.628(7)
_cell_angle_gamma 96.743(7)
_cell_formula_units_Z 4
_cell_length_a 8.404(6)
_cell_length_b 12.590(9)
_cell_length_c 12.974(10)
_cell_measurement_reflns_used 2325
_cell_measurement_temperature 296(2)
_cell_measurement_theta_max 23.53
_cell_measurement_theta_min 2.51
_cell_volume 1307.2(17)
_computing_cell_refinement 'Bruker SAINT'
_computing_data_collection 'Bruker APEX2'
_computing_data_reduction 'Bruker SAINT'
_computing_molecular_graphics 'Bruker SHELXTL'
_computing_publication_material 'Bruker SHELXTL'
_computing_structure_refinement 'SHELXL-97 (Sheldrick, 2008)'
_computing_structure_solution 'SHELXS-97 (Sheldrick, 2008)'
_diffrn_ambient_temperature 296(2)
_diffrn_measured_fraction_theta_full 0.981
_diffrn_measured_fraction_theta_max 0.981
_diffrn_measurement_device_type 'Bruker APEX-II CCD'
_diffrn_measurement_method '\f and \w scans'
_diffrn_radiation_monochromator graphite
_diffrn_radiation_source 'fine-focus sealed tube'
_diffrn_radiation_type MoK\a
_diffrn_radiation_wavelength 0.71073
_diffrn_reflns_av_R_equivalents 0.0470
_diffrn_reflns_av_sigmaI/netI 0.0730
_diffrn_reflns_limit_h_max 10
_diffrn_reflns_limit_h_min -9
_diffrn_reflns_limit_k_max 15
_diffrn_reflns_limit_k_min -14
_diffrn_reflns_limit_l_max 15
_diffrn_reflns_limit_l_min -15
_diffrn_reflns_number 9203
_diffrn_reflns_theta_full 25.50
_diffrn_reflns_theta_max 25.50
_diffrn_reflns_theta_min 2.13
_exptl_absorpt_coefficient_mu 0.077
_exptl_absorpt_correction_T_max 0.9840
_exptl_absorpt_correction_T_min 0.9810
_exptl_absorpt_correction_type multi-scan
_exptl_absorpt_process_details SADABS
_exptl_crystal_colour colorless
_exptl_crystal_density_diffrn 1.191
_exptl_crystal_density_method 'not measured'
_exptl_crystal_description block
_exptl_crystal_F_000 512
_exptl_crystal_size_max 0.25
_exptl_crystal_size_mid 0.23
_exptl_crystal_size_min 0.21
_refine_diff_density_max 0.196
_refine_diff_density_min -0.173
_refine_diff_density_rms 0.038
_refine_ls_extinction_coef 0.025(3)
_refine_ls_extinction_expression Fc^*^=kFc[1+0.001xFc^2^\l^3^/sin(2\q)]^-1/4^
_refine_ls_extinction_method SHELXL
_refine_ls_goodness_of_fit_ref 1.023
_refine_ls_hydrogen_treatment mixed
_refine_ls_matrix_type full
_refine_ls_number_parameters 324
_refine_ls_number_reflns 4785
_refine_ls_number_restraints 4
_refine_ls_restrained_S_all 1.022
_refine_ls_R_factor_all 0.0824
_refine_ls_R_factor_gt 0.0521
_refine_ls_shift/su_max 0.000
_refine_ls_shift/su_mean 0.000
_refine_ls_structure_factor_coef Fsqd
_refine_ls_weighting_details 'calc w=1/[\s^2^(Fo^2^)+(0.0611P)^2^+0.0995P] where P=(Fo^2^+2Fc^2^)/3'
_refine_ls_weighting_scheme calc
_refine_ls_wR_factor_gt 0.1281
_refine_ls_wR_factor_ref 0.1470
_reflns_number_gt 3152
_reflns_number_total 4785
_reflns_threshold_expression >2sigma(I)
_cod_data_source_file ol302386g_si_003.cif
_cod_data_source_block p-1
_cod_depositor_comments
;
The following automatic conversions were performed:

'_symmetry_cell_setting' value 'Triclinic' changed to 'triclinic'
according to /home/saulius/struct/CIF-dictionaries/cif_core.dic
dictionary named 'cif_core.dic' version 2.4.2 from 2011-04-26.

Automatic conversion script
Id: cif_fix_values 1891 2012-01-12 08:04:46Z andrius 
;
_cod_original_sg_symbol_H-M P-1
_cod_database_code 1508684

loop_
_symmetry_equiv_pos_as_xyz
'x, y, z'
'-x, -y, -z'

loop_
_atom_site_label
_atom_site_type_symbol
_atom_site_fract_x
_atom_site_fract_y
_atom_site_fract_z
_atom_site_U_iso_or_equiv
_atom_site_adp_type
_atom_site_occupancy
_atom_site_symmetry_multiplicity
_atom_site_calc_flag
_atom_site_refinement_flags
C1 C 0.9059(3) 0.45609(16) 0.70036(15) 0.0390(5) Uani 1 1 d .
H1 H 1.0131 0.5006 0.7078 0.047 Uiso 1 1 calc R
C2 C 0.8457(3) 0.48568(18) 0.80052(17) 0.0532(7) Uani 1 1 d .
H2A H 0.8101 0.5562 0.7993 0.064 Uiso 1 1 calc R
H2B H 0.9382 0.4923 0.8631 0.064 Uiso 1 1 calc R
C3 C 0.7041(3) 0.4055(2) 0.8134(2) 0.0662(8) Uani 1 1 d .
H3A H 0.6501 0.4415 0.8633 0.079 Uiso 1 1 calc R
H3B H 0.6233 0.3844 0.7445 0.079 Uiso 1 1 calc R
C4 C 0.7573(3) 0.3045(2) 0.85357(18) 0.0551(6) Uani 1 1 d .
C5 C 0.9344(3) 0.29733(17) 0.86651(16) 0.0444(6) Uani 1 1 d .
C6 C 1.0491(3) 0.3047(2) 0.95689(18) 0.0617(7) Uani 1 1 d .
H6 H 1.0262 0.3072 1.0238 0.074 Uiso 1 1 calc R
C7 C 1.2192(3) 0.3088(2) 0.94105(19) 0.0705(8) Uani 1 1 d .
H7A H 1.2597 0.2405 0.9487 0.085 Uiso 1 1 calc R
H7B H 1.2959 0.3666 0.9915 0.085 Uiso 1 1 calc R
C8 C 1.1937(3) 0.33131(19) 0.82456(17) 0.0508(6) Uani 1 1 d .
H8A H 1.2151 0.4085 0.8233 0.061 Uiso 1 1 calc R
H8B H 1.2666 0.2953 0.7888 0.061 Uiso 1 1 calc R
C9 C 1.0109(2) 0.28506(16) 0.77019(15) 0.0365(5) Uani 1 1 d .
C10 C 0.9222(2) 0.33656(15) 0.67521(14) 0.0328(5) Uani 1 1 d .
H10 H 0.8081 0.2983 0.6543 0.039 Uiso 1 1 calc R
C11 C 0.6549(4) 0.2301(3) 0.8783(3) 0.0969(11) Uani 1 1 d .
H11A H 0.6937 0.1703 0.9050 0.116 Uiso 1 1 calc R
H11B H 0.5438 0.2375 0.8690 0.116 Uiso 1 1 calc R
C12 C 0.9912(3) 0.16193(17) 0.73049(17) 0.0443(5) Uani 1 1 d .
H12A H 1.0510 0.1283 0.7878 0.053 Uiso 1 1 calc R
H12B H 0.8750 0.1314 0.7146 0.053 Uiso 1 1 calc R
C13 C 1.0543(3) 0.13435(17) 0.63082(18) 0.0481(6) Uani 1 1 d .
H13A H 1.1732 0.1569 0.6485 0.058 Uiso 1 1 calc R
H13B H 1.0322 0.0565 0.6074 0.058 Uiso 1 1 calc R
C14 C 0.9716(3) 0.18986(17) 0.54076(17) 0.0458(6) Uani 1 1 d .
H14A H 0.8551 0.1595 0.5163 0.055 Uiso 1 1 calc R
H14B H 1.0211 0.1762 0.4808 0.055 Uiso 1 1 calc R
C15 C 0.9885(3) 0.31145(17) 0.57581(15) 0.0386(5) Uani 1 1 d .
H15 H 0.9245 0.3427 0.5170 0.046 Uiso 1 1 calc R
C16 C 0.5659(3) 0.36178(16) 0.30708(15) 0.0378(5) Uani 1 1 d .
H16 H 0.4699 0.4000 0.2936 0.045 Uiso 1 1 calc R
C17 C 0.6229(3) 0.34137(18) 0.20457(16) 0.0491(6) Uani 1 1 d .
H17A H 0.6729 0.4100 0.1911 0.059 Uiso 1 1 calc R
H17B H 0.5265 0.3139 0.1451 0.059 Uiso 1 1 calc R
C18 C 0.7467(3) 0.2619(2) 0.2061(2) 0.0612(7) Uani 1 1 d .
H18A H 0.7992 0.2695 0.1479 0.073 Uiso 1 1 calc R
H18B H 0.8323 0.2811 0.2730 0.073 Uiso 1 1 calc R
C19 C 0.6714(3) 0.14499(19) 0.19510(16) 0.0477(6) Uani 1 1 d .
C20 C 0.4910(3) 0.12634(16) 0.18152(15) 0.0388(5) Uani 1 1 d .
C21 C 0.3721(3) 0.08245(18) 0.09398(17) 0.0500(6) Uani 1 1 d .
H21 H 0.3919 0.0523 0.0297 0.060 Uiso 1 1 calc R
C22 C 0.2030(3) 0.08715(19) 0.11062(17) 0.0519(6) Uani 1 1 d .
H22A H 0.1525 0.0174 0.1212 0.062 Uiso 1 1 calc R
H22B H 0.1311 0.1107 0.0505 0.062 Uiso 1 1 calc R
C23 C 0.2400(2) 0.17148(17) 0.21304(16) 0.0426(5) Uani 1 1 d .
H23A H 0.1610 0.1562 0.2550 0.051 Uiso 1 1 calc R
H23B H 0.2355 0.2439 0.1956 0.051 Uiso 1 1 calc R
C24 C 0.4161(2) 0.16084(15) 0.27492(14) 0.0323(5) Uani 1 1 d .
C25 C 0.5218(2) 0.26052(15) 0.35428(14) 0.0307(4) Uani 1 1 d .
H25 H 0.6283 0.2369 0.3825 0.037 Uiso 1 1 calc R
C26 C 0.7588(3) 0.0649(3) 0.1969(2) 0.0781(9) Uani 1 1 d .
H26A H 0.7066 -0.0060 0.1894 0.094 Uiso 1 1 calc R
H26B H 0.8727 0.0792 0.2056 0.094 Uiso 1 1 calc R
C27 C 0.4123(3) 0.06528(16) 0.33819(16) 0.0403(5) Uani 1 1 d .
H27A H 0.3445 0.0019 0.2908 0.048 Uiso 1 1 calc R
H27B H 0.5239 0.0487 0.3610 0.048 Uiso 1 1 calc R
C28 C 0.3449(3) 0.08783(17) 0.43629(16) 0.0449(5) Uani 1 1 d .
H28A H 0.2295 0.0972 0.4136 0.054 Uiso 1 1 calc R
H28B H 0.3505 0.0264 0.4744 0.054 Uiso 1 1 calc R
C29 C 0.4432(3) 0.18897(17) 0.51092(16) 0.0429(5) Uani 1 1 d .
H29A H 0.3914 0.2054 0.5693 0.051 Uiso 1 1 calc R
H29B H 0.5543 0.1754 0.5418 0.051 Uiso 1 1 calc R
C30 C 0.4532(3) 0.28569(16) 0.45299(15) 0.0377(5) Uani 1 1 d .
H30 H 0.5274 0.3465 0.5026 0.045 Uiso 1 1 calc R
O1 O 0.7861(2) 0.48032(13) 0.61090(12) 0.0550(5) Uani 1 1 d D
O2 O 1.16004(19) 0.35656(12) 0.59676(12) 0.0480(4) Uani 1 1 d D
O3 O 0.7005(2) 0.43056(12) 0.38604(12) 0.0560(5) Uani 1 1 d D
O4 O 0.29128(19) 0.31614(12) 0.42139(12) 0.0471(4) Uani 1 1 d D
H2 H 1.196(6) 0.4330(10) 0.613(4) 0.22(2) Uiso 1 1 d D
H1A H 0.757(5) 0.5508(17) 0.604(3) 0.193(19) Uiso 1 1 d D
H3 H 0.703(7) 0.433(5) 0.4607(14) 0.27(3) Uiso 1 1 d D
H4 H 0.243(5) 0.329(4) 0.481(2) 0.20(2) Uiso 1 1 d D

loop_
_atom_site_aniso_label
_atom_site_aniso_U_11
_atom_site_aniso_U_22
_atom_site_aniso_U_33
_atom_site_aniso_U_23
_atom_site_aniso_U_13
_atom_site_aniso_U_12
C1 0.0466(13) 0.0316(11) 0.0364(11) 0.0038(9) 0.0057(9) 0.0084(9)
C2 0.0775(18) 0.0436(14) 0.0414(12) 0.0041(10) 0.0121(12) 0.0295(13)
C3 0.078(2) 0.0755(19) 0.0651(16) 0.0209(14) 0.0400(14) 0.0363(16)
C4 0.0664(17) 0.0608(17) 0.0505(14) 0.0121(12) 0.0321(12) 0.0201(13)
C5 0.0620(15) 0.0387(13) 0.0391(12) 0.0120(9) 0.0189(11) 0.0156(11)
C6 0.083(2) 0.0678(18) 0.0406(13) 0.0188(12) 0.0165(13) 0.0256(15)
C7 0.0718(19) 0.076(2) 0.0553(15) 0.0204(13) -0.0069(13) 0.0137(15)
C8 0.0475(14) 0.0473(14) 0.0546(13) 0.0166(11) 0.0035(11) 0.0052(11)
C9 0.0401(12) 0.0313(11) 0.0399(11) 0.0093(9) 0.0122(9) 0.0048(9)
C10 0.0332(11) 0.0306(11) 0.0332(10) 0.0024(8) 0.0079(8) 0.0041(8)
C11 0.085(2) 0.092(2) 0.146(3) 0.049(2) 0.071(2) 0.0271(19)
C12 0.0498(14) 0.0329(12) 0.0575(13) 0.0137(10) 0.0242(11) 0.0070(10)
C13 0.0536(14) 0.0298(12) 0.0665(14) 0.0047(10) 0.0278(12) 0.0066(10)
C14 0.0514(14) 0.0391(13) 0.0474(12) -0.0040(10) 0.0208(10) 0.0042(11)
C15 0.0445(13) 0.0368(12) 0.0367(11) 0.0074(9) 0.0132(9) 0.0071(10)
C16 0.0428(13) 0.0305(11) 0.0378(11) 0.0081(9) 0.0076(9) -0.0007(9)
C17 0.0627(15) 0.0449(13) 0.0381(12) 0.0122(10) 0.0164(11) -0.0114(11)
C18 0.0612(17) 0.0619(17) 0.0648(16) 0.0006(13) 0.0364(13) -0.0048(13)
C19 0.0463(14) 0.0567(15) 0.0407(12) -0.0005(10) 0.0183(10) 0.0048(12)
C20 0.0440(13) 0.0360(12) 0.0366(11) 0.0041(9) 0.0124(9) 0.0042(9)
C21 0.0575(15) 0.0476(14) 0.0398(12) -0.0036(10) 0.0117(11) 0.0014(11)
C22 0.0486(15) 0.0480(14) 0.0484(13) 0.0029(10) 0.0003(10) -0.0051(11)
C23 0.0382(12) 0.0400(13) 0.0460(12) 0.0055(9) 0.0074(9) 0.0008(10)
C24 0.0345(11) 0.0273(10) 0.0348(10) 0.0049(8) 0.0105(8) 0.0008(8)
C25 0.0316(11) 0.0301(10) 0.0308(10) 0.0089(8) 0.0080(8) 0.0017(8)
C26 0.0505(17) 0.078(2) 0.108(2) 0.0049(17) 0.0277(16) 0.0151(15)
C27 0.0445(13) 0.0291(11) 0.0463(12) 0.0080(9) 0.0111(10) -0.0005(9)
C28 0.0491(14) 0.0385(12) 0.0518(13) 0.0185(10) 0.0184(10) 0.0012(10)
C29 0.0479(13) 0.0482(13) 0.0377(11) 0.0151(10) 0.0178(10) 0.0054(10)
C30 0.0438(13) 0.0348(11) 0.0348(11) 0.0051(9) 0.0138(9) 0.0002(9)
O1 0.0712(12) 0.0462(10) 0.0468(9) 0.0157(7) 0.0035(8) 0.0214(9)
O2 0.0513(10) 0.0405(9) 0.0577(9) 0.0127(7) 0.0262(7) -0.0014(7)
O3 0.0662(11) 0.0420(9) 0.0486(9) 0.0004(7) 0.0095(8) -0.0189(8)
O4 0.0513(10) 0.0424(9) 0.0546(9) 0.0083(7) 0.0235(8) 0.0145(7)

loop_
_atom_type_symbol
_atom_type_description
_atom_type_scat_dispersion_real
_atom_type_scat_dispersion_imag
_atom_type_scat_source
C C 0.0033 0.0016 'International Tables Vol C Tables 4.2.6.8 and 6.1.1.4'
H H 0.0000 0.0000 'International Tables Vol C Tables 4.2.6.8 and 6.1.1.4'
O O 0.0106 0.0060 'International Tables Vol C Tables 4.2.6.8 and 6.1.1.4'

loop_
_geom_angle_atom_site_label_1
_geom_angle_atom_site_label_2
_geom_angle_atom_site_label_3
_geom_angle
O1 C1 C2 107.22(18)
O1 C1 C10 107.33(15)
C2 C1 C10 114.46(17)
O1 C1 H1 109.2
C2 C1 H1 109.2
C10 C1 H1 109.2
C1 C2 C3 115.09(19)
C1 C2 H2A 108.5
C3 C2 H2A 108.5
C1 C2 H2B 108.5
C3 C2 H2B 108.5
H2A C2 H2B 107.5
C4 C3 C2 114.1(2)
C4 C3 H3A 108.7
C2 C3 H3A 108.7
C4 C3 H3B 108.7
C2 C3 H3B 108.7
H3A C3 H3B 107.6
C11 C4 C5 122.5(3)
C11 C4 C3 122.8(3)
C5 C4 C3 114.6(2)
C6 C5 C4 127.5(2)
C6 C5 C9 110.5(2)
C4 C5 C9 121.99(18)
C5 C6 C7 113.1(2)
C5 C6 H6 123.5
C7 C6 H6 123.5
C6 C7 C8 102.30(19)
C6 C7 H7A 111.3
C8 C7 H7A 111.3
C6 C7 H7B 111.3
C8 C7 H7B 111.3
H7A C7 H7B 109.2
C9 C8 C7 104.54(19)
C9 C8 H8A 110.8
C7 C8 H8A 110.8
C9 C8 H8B 110.8
C7 C8 H8B 110.8
H8A C8 H8B 108.9
C5 C9 C8 101.07(17)
C5 C9 C10 113.55(17)
C8 C9 C10 117.57(17)
C5 C9 C12 106.15(16)
C8 C9 C12 110.55(17)
C10 C9 C12 107.38(16)
C1 C10 C15 112.52(16)
C1 C10 C9 116.40(15)
C15 C10 C9 112.15(17)
C1 C10 H10 104.8
C15 C10 H10 104.8
C9 C10 H10 104.8
C4 C11 H11A 120.0
C4 C11 H11B 120.0
H11A C11 H11B 120.0
C13 C12 C9 113.45(17)
C13 C12 H12A 108.9
C9 C12 H12A 108.9
C13 C12 H12B 108.9
C9 C12 H12B 108.9
H12A C12 H12B 107.7
C14 C13 C12 111.06(18)
C14 C13 H13A 109.4
C12 C13 H13A 109.4
C14 C13 H13B 109.4
C12 C13 H13B 109.4
H13A C13 H13B 108.0
C13 C14 C15 111.94(18)
C13 C14 H14A 109.2
C15 C14 H14A 109.2
C13 C14 H14B 109.2
C15 C14 H14B 109.2
H14A C14 H14B 107.9
O2 C15 C14 108.11(17)
O2 C15 C10 111.27(16)
C14 C15 C10 110.87(16)
O2 C15 H15 108.8
C14 C15 H15 108.8
C10 C15 H15 108.8
O3 C16 C17 106.89(18)
O3 C16 C25 107.51(16)
C17 C16 C25 115.20(17)
O3 C16 H16 109.0
C17 C16 H16 109.0
C25 C16 H16 109.0
C16 C17 C18 114.76(18)
C16 C17 H17A 108.6
C18 C17 H17A 108.6
C16 C17 H17B 108.6
C18 C17 H17B 108.6
H17A C17 H17B 107.6
C19 C18 C17 114.2(2)
C19 C18 H18A 108.7
C17 C18 H18A 108.7
C19 C18 H18B 108.7
C17 C18 H18B 108.7
H18A C18 H18B 107.6
C26 C19 C20 121.9(2)
C26 C19 C18 123.1(2)
C20 C19 C18 114.9(2)
C21 C20 C19 128.8(2)
C21 C20 C24 110.4(2)
C19 C20 C24 120.80(17)
C20 C21 C22 112.3(2)
C20 C21 H21 123.9
C22 C21 H21 123.9
C21 C22 C23 101.90(17)
C21 C22 H22A 111.4
C23 C22 H22A 111.4
C21 C22 H22B 111.4
C23 C22 H22B 111.4
H22A C22 H22B 109.3
C22 C23 C24 104.61(17)
C22 C23 H23A 110.8
C24 C23 H23A 110.8
C22 C23 H23B 110.8
C24 C23 H23B 110.8
H23A C23 H23B 108.9
C20 C24 C23 100.54(16)
C20 C24 C27 106.68(16)
C23 C24 C27 110.74(16)
C20 C24 C25 112.99(16)
C23 C24 C25 118.31(16)
C27 C24 C25 107.03(16)
C16 C25 C30 112.61(16)
C16 C25 C24 117.13(16)
C30 C25 C24 111.65(16)
C16 C25 H25 104.7
C30 C25 H25 104.7
C24 C25 H25 104.7
C19 C26 H26A 120.0
C19 C26 H26B 120.0
H26A C26 H26B 120.0
C28 C27 C24 113.35(17)
C28 C27 H27A 108.9
C24 C27 H27A 108.9
C28 C27 H27B 108.9
C24 C27 H27B 108.9
H27A C27 H27B 107.7
C29 C28 C27 110.84(17)
C29 C28 H28A 109.5
C27 C28 H28A 109.5
C29 C28 H28B 109.5
C27 C28 H28B 109.5
H28A C28 H28B 108.1
C30 C29 C28 111.97(17)
C30 C29 H29A 109.2
C28 C29 H29A 109.2
C30 C29 H29B 109.2
C28 C29 H29B 109.2
H29A C29 H29B 107.9
O4 C30 C29 109.31(17)
O4 C30 C25 110.30(16)
C29 C30 C25 111.26(17)
O4 C30 H30 108.6
C29 C30 H30 108.6
C25 C30 H30 108.6
C1 O1 H1A 125(3)
C15 O2 H2 121(3)
C16 O3 H3 119(3)
C30 O4 H4 112(3)

loop_
_geom_bond_atom_site_label_1
_geom_bond_atom_site_label_2
_geom_bond_distance
C1 O1 1.438(2)
C1 C2 1.521(3)
C1 C10 1.527(3)
C1 H1 0.9800
C2 C3 1.522(4)
C2 H2A 0.9700
C2 H2B 0.9700
C3 C4 1.512(4)
C3 H3A 0.9700
C3 H3B 0.9700
C4 C11 1.318(4)
C4 C5 1.473(3)
C5 C6 1.316(3)
C5 C9 1.533(3)
C6 C7 1.487(4)
C6 H6 0.9300
C7 C8 1.543(3)
C7 H7A 0.9700
C7 H7B 0.9700
C8 C9 1.539(3)
C8 H8A 0.9700
C8 H8B 0.9700
C9 C10 1.543(3)
C9 C12 1.546(3)
C10 C15 1.532(3)
C10 H10 0.9800
C11 H11A 0.9300
C11 H11B 0.9300
C12 C13 1.524(3)
C12 H12A 0.9700
C12 H12B 0.9700
C13 C14 1.510(3)
C13 H13A 0.9700
C13 H13B 0.9700
C14 C15 1.519(3)
C14 H14A 0.9700
C14 H14B 0.9700
C15 O2 1.435(3)
C15 H15 0.9800
C16 O3 1.440(2)
C16 C17 1.518(3)
C16 C25 1.528(3)
C16 H16 0.9800
C17 C18 1.524(3)
C17 H17A 0.9700
C17 H17B 0.9700
C18 C19 1.507(3)
C18 H18A 0.9700
C18 H18B 0.9700
C19 C26 1.314(3)
C19 C20 1.471(3)
C20 C21 1.329(3)
C20 C24 1.530(3)
C21 C22 1.494(3)
C21 H21 0.9300
C22 C23 1.534(3)
C22 H22A 0.9700
C22 H22B 0.9700
C23 C24 1.539(3)
C23 H23A 0.9700
C23 H23B 0.9700
C24 C27 1.543(3)
C24 C25 1.548(3)
C25 C30 1.536(3)
C25 H25 0.9800
C26 H26A 0.9300
C26 H26B 0.9300
C27 C28 1.519(3)
C27 H27A 0.9700
C27 H27B 0.9700
C28 C29 1.516(3)
C28 H28A 0.9700
C28 H28B 0.9700
C29 C30 1.516(3)
C29 H29A 0.9700
C29 H29B 0.9700
C30 O4 1.437(3)
C30 H30 0.9800
O1 H1A 0.957(10)
O2 H2 0.954(10)
O3 H3 0.960(10)
O4 H4 0.964(10)

loop_
_geom_torsion_atom_site_label_1
_geom_torsion_atom_site_label_2
_geom_torsion_atom_site_label_3
_geom_torsion_atom_site_label_4
_geom_torsion
O1 C1 C2 C3 76.2(2)
C10 C1 C2 C3 -42.7(3)
C1 C2 C3 C4 77.8(3)
C2 C3 C4 C11 174.2(3)
C2 C3 C4 C5 -3.8(3)
C11 C4 C5 C6 -67.5(4)
C3 C4 C5 C6 110.5(3)
C11 C4 C5 C9 115.6(3)
C3 C4 C5 C9 -66.3(3)
C4 C5 C6 C7 -172.2(2)
C9 C5 C6 C7 5.0(3)
C5 C6 C7 C8 13.7(3)
C6 C7 C8 C9 -26.1(3)
C6 C5 C9 C8 -21.4(2)
C4 C5 C9 C8 156.0(2)
C6 C5 C9 C10 -148.2(2)
C4 C5 C9 C10 29.1(3)
C6 C5 C9 C12 94.0(2)
C4 C5 C9 C12 -88.6(2)
C7 C8 C9 C5 28.4(2)
C7 C8 C9 C10 152.55(19)
C7 C8 C9 C12 -83.7(2)
O1 C1 C10 C15 63.0(2)
C2 C1 C10 C15 -178.17(17)
O1 C1 C10 C9 -165.61(17)
C2 C1 C10 C9 -46.8(3)
C5 C9 C10 C1 55.1(2)
C8 C9 C10 C1 -62.5(2)
C12 C9 C10 C1 172.12(17)
C5 C9 C10 C15 -173.31(16)
C8 C9 C10 C15 69.1(2)
C12 C9 C10 C15 -56.3(2)
C5 C9 C12 C13 177.43(18)
C8 C9 C12 C13 -73.8(2)
C10 C9 C12 C13 55.7(2)
C9 C12 C13 C14 -55.5(2)
C12 C13 C14 C15 53.9(2)
C13 C14 C15 O2 67.1(2)
C13 C14 C15 C10 -55.1(2)
C1 C10 C15 O2 70.6(2)
C9 C10 C15 O2 -62.9(2)
C1 C10 C15 C14 -169.03(17)
C9 C10 C15 C14 57.5(2)
O3 C16 C17 C18 74.8(2)
C25 C16 C17 C18 -44.5(3)
C16 C17 C18 C19 74.6(2)
C17 C18 C19 C26 -178.6(2)
C17 C18 C19 C20 1.7(3)
C26 C19 C20 C21 -71.8(3)
C18 C19 C20 C21 107.9(3)
C26 C19 C20 C24 109.5(3)
C18 C19 C20 C24 -70.8(3)
C19 C20 C21 C22 -174.8(2)
C24 C20 C21 C22 4.0(3)
C20 C21 C22 C23 16.1(3)
C21 C22 C23 C24 -29.2(2)
C21 C20 C24 C23 -22.2(2)
C19 C20 C24 C23 156.67(19)
C21 C20 C24 C27 93.3(2)
C19 C20 C24 C27 -87.7(2)
C21 C20 C24 C25 -149.32(19)
C19 C20 C24 C25 29.6(3)
C22 C23 C24 C20 31.0(2)
C22 C23 C24 C27 -81.5(2)
C22 C23 C24 C25 154.45(17)
O3 C16 C25 C30 65.2(2)
C17 C16 C25 C30 -175.82(17)
O3 C16 C25 C24 -163.36(16)
C17 C16 C25 C24 -44.3(3)
C20 C24 C25 C16 54.1(2)
C23 C24 C25 C16 -62.9(2)
C27 C24 C25 C16 171.19(17)
C20 C24 C25 C30 -174.02(15)
C23 C24 C25 C30 69.0(2)
C27 C24 C25 C30 -56.9(2)
C20 C24 C27 C28 178.46(16)
C23 C24 C27 C28 -73.0(2)
C25 C24 C27 C28 57.2(2)
C24 C27 C28 C29 -56.5(2)
C27 C28 C29 C30 53.6(2)
C28 C29 C30 O4 67.6(2)
C28 C29 C30 C25 -54.5(2)
C16 C25 C30 O4 69.9(2)
C24 C25 C30 O4 -64.3(2)
C16 C25 C30 C29 -168.60(17)
C24 C25 C30 C29 57.2(2)
